data_7060031
loop_
_publ_author_name
'Attanayake, N. Harsha'
'Kaur, Aman Preet'
'Suduwella, T. Malsha'
'Elliott, Corrine F.'
'Parkin, Sean R.'
'Odom, Susan A.'

_publ_section_title
;
 A stable, highly oxidizing radical cation
;
_journal_issue 42
_journal_name_full 'New Journal of Chemistry'
_journal_page_first 18138
_journal_page_last 18148
_journal_paper_doi 10.1039/D0NJ04434B
_journal_volume 44
_journal_year 2020
_chemical_formula_moiety '2(C18 H15 F6 N S), 2(Cl6 Sb), C H2 Cl2'
_chemical_formula_sum 'C37 H32 Cl14 F12 N2 S2 Sb2'
_chemical_formula_weight 1536.56
_space_group_crystal_system orthorhombic
_space_group_IT_number 56
_space_group_name_Hall '-P 2ab 2ac'
_space_group_name_H-M_alt 'P c c n'
_atom_sites_solution_hydrogens difmap
_atom_sites_solution_primary direct
_atom_sites_solution_secondary difmap
_audit_creation_method SHELXL-2018/3
_audit_update_record
;
2020-05-28 deposited with the CCDC.	2020-10-08 downloaded from the CCDC.
;
_cell_angle_alpha 90
_cell_angle_beta 90
_cell_angle_gamma 90
_cell_formula_units_Z 4
_cell_length_a 19.1219(5)
_cell_length_b 20.2953(5)
_cell_length_c 13.6777(3)
_cell_measurement_reflns_used 9976
_cell_measurement_temperature 90.0(2)
_cell_measurement_theta_max 27.39
_cell_measurement_theta_min 2.72
_cell_volume 5308.1(2)
_computing_cell_refinement '<i>APEX3</i> (Bruker-AXS, 2016)'
_computing_data_collection '<i>APEX3</i> (Bruker-AXS, 2016)'
_computing_data_reduction '<i>APEX3</i> (Bruker-AXS, 2016)'
_computing_molecular_graphics '<i>XP in SHELXTL</i> (Sheldrick, 2008)'
_computing_publication_material '<i>SHELX</i> (Sheldrick, 2008) and <i>CIFFIX</i> (Parkin, 2013)'
_computing_structure_refinement '<i>SHELXL-2018/3</i> (Sheldrick, 2015b)'
_computing_structure_solution '<i>SHELXT</i> (Sheldrick, 2015a)'
_diffrn_ambient_temperature 90.0(2)
_diffrn_detector_area_resol_mean 7.41
_diffrn_measured_fraction_theta_full 0.998
_diffrn_measured_fraction_theta_max 0.998
_diffrn_measurement_device_type 'Bruker D8 Venture dual source'
_diffrn_measurement_method '\f and \w scans'
_diffrn_radiation_type MoK\a
_diffrn_radiation_wavelength 0.71073
_diffrn_reflns_av_R_equivalents 0.0649
_diffrn_reflns_av_unetI/netI 0.0552
_diffrn_reflns_Laue_measured_fraction_full 0.998
_diffrn_reflns_Laue_measured_fraction_max 0.998
_diffrn_reflns_limit_h_max 20
_diffrn_reflns_limit_h_min -24
_diffrn_reflns_limit_k_max 26
_diffrn_reflns_limit_k_min -26
_diffrn_reflns_limit_l_max 14
_diffrn_reflns_limit_l_min -17
_diffrn_reflns_number 38894
_diffrn_reflns_point_group_measured_fraction_full 0.998
_diffrn_reflns_point_group_measured_fraction_max 0.998
_diffrn_reflns_theta_full 25.242
_diffrn_reflns_theta_max 27.473
_diffrn_reflns_theta_min 2.717
_diffrn_source microsource
_exptl_absorpt_coefficient_mu 1.876
_exptl_absorpt_correction_T_max 0.862
_exptl_absorpt_correction_T_min 0.802
_exptl_absorpt_correction_type multi-scan
_exptl_absorpt_process_details '<i>SADABS</i> (Krause et al., 2015)'
_exptl_crystal_colour 'deep purple'
_exptl_crystal_density_diffrn 1.923
_exptl_crystal_description needle
_exptl_crystal_F_000 2992
_exptl_crystal_size_max 0.240
_exptl_crystal_size_mid 0.030
_exptl_crystal_size_min 0.020
_refine_diff_density_max 0.542
_refine_diff_density_min -0.944
_refine_diff_density_rms 0.112
_refine_ls_extinction_coef 0.00023(3)
_refine_ls_extinction_expression Fc^*^=kFc[1+0.001xFc^2^\l^3^/sin(2\q)]^-1/4^
_refine_ls_extinction_method 'SHELXL-2018/3 (Sheldrick 2018)'
_refine_ls_goodness_of_fit_ref 1.022
_refine_ls_hydrogen_treatment constr
_refine_ls_matrix_type full
_refine_ls_number_parameters 316
_refine_ls_number_reflns 6078
_refine_ls_number_restraints 0
_refine_ls_restrained_S_all 1.022
_refine_ls_R_factor_all 0.0601
_refine_ls_R_factor_gt 0.0330
_refine_ls_shift/su_max 0.001
_refine_ls_shift/su_mean 0.000
_refine_ls_structure_factor_coef Fsqd
_refine_ls_weighting_details 'w=1/[\s^2^(Fo^2^)+(0.0208P)^2^+1.0898P] where P=(Fo^2^+2Fc^2^)/3'
_refine_ls_weighting_scheme calc
_refine_ls_wR_factor_gt 0.0603
_refine_ls_wR_factor_ref 0.0679
_reflns_Friedel_coverage 0.000
_reflns_number_gt 4371
_reflns_number_total 6078
_reflns_threshold_expression 'I > 2\s(I)'
_cod_data_source_file d0nj04434b2.cif
_cod_data_source_block m19039
_cod_depositor_comments 'Adding full bibliography for 7060029--7060032.cif.'
_cod_database_code 7060031
_shelx_shelxl_version_number 2018/3
_shelx_space_group_comment
; 
The symmetry employed for this shelxl refinement is uniquely defined 
by the following loop, which should always be used as a source of 
symmetry information in preference to the above space-group names. 
They are only intended as comments. 
;
_shelx_estimated_absorpt_t_min 0.662
_shelx_estimated_absorpt_t_max 0.963
_exptl_absorpt_special_details
; 
In addition to absorption, multi-scan techniques also correct other slowly 
varying changes in scale factor over reciprocal space, such as those caused 
by X-ray beam inhomogeneity, goniometer imperfection, crystal decomposition, 
crystal longer than the X-ray beam cross section, absorption by the crystal 
mount etc.  These account, by and large, for much of the difference between 
estimated values of Tmin and Tmax and the _exptl_absorpt_correction_ values. 
;

loop_
_space_group_symop_operation_xyz
'x, y, z'
'-x+1/2, -y+1/2, z'
'-x, y+1/2, -z+1/2'
'x+1/2, -y, -z+1/2'
'-x, -y, -z'
'x-1/2, y-1/2, -z'
'x, -y-1/2, z-1/2'
'-x-1/2, y, z-1/2'

loop_
_atom_site_label
_atom_site_type_symbol
_atom_site_fract_x
_atom_site_fract_y
_atom_site_fract_z
_atom_site_U_iso_or_equiv
_atom_site_adp_type
_atom_site_occupancy
_atom_site_site_symmetry_order
_atom_site_calc_flag
_atom_site_refinement_flags_posn
_atom_site_refinement_flags_adp
_atom_site_refinement_flags_occupancy
_atom_site_disorder_assembly
_atom_site_disorder_group
Sb1 Sb 0.59694(2) 0.58378(2) 0.24519(2) 0.01445(7) Uani 1 1 d . . . . .
Cl1 Cl 0.61497(6) 0.48264(4) 0.32874(6) 0.0264(2) Uani 1 1 d . . . . .
Cl2 Cl 0.57808(5) 0.68464(4) 0.16308(6) 0.0233(2) Uani 1 1 d . . . . .
Cl3 Cl 0.49645(5) 0.60477(5) 0.34175(6) 0.0262(2) Uani 1 1 d . . . . .
Cl4 Cl 0.69681(5) 0.56431(5) 0.14845(6) 0.0249(2) Uani 1 1 d . . . . .
Cl5 Cl 0.66803(5) 0.63751(4) 0.36129(6) 0.0222(2) Uani 1 1 d . . . . .
Cl6 Cl 0.52694(5) 0.52853(4) 0.12882(5) 0.0236(2) Uani 1 1 d . . . . .
S1 S 0.41945(5) 0.42735(4) 0.42559(5) 0.0185(2) Uani 1 1 d . . . . .
F1 F 0.61075(14) 0.19826(10) 0.34714(16) 0.0389(6) Uani 1 1 d . . . . .
F2 F 0.68169(13) 0.27983(12) 0.34423(15) 0.0366(6) Uani 1 1 d . . . . .
F3 F 0.61823(12) 0.26237(10) 0.47162(13) 0.0279(5) Uani 1 1 d . . . . .
F4 F 0.27343(12) 0.63416(10) 0.48419(13) 0.0281(6) Uani 1 1 d . . . . .
F5 F 0.29435(14) 0.69158(10) 0.35569(15) 0.0382(7) Uani 1 1 d . . . . .
F6 F 0.20011(14) 0.63392(12) 0.36539(16) 0.0436(7) Uani 1 1 d . . . . .
N1 N 0.40248(16) 0.41649(13) 0.20242(17) 0.0146(6) Uani 1 1 d . . . . .
C1 C 0.45849(19) 0.38226(16) 0.2428(2) 0.0143(7) Uani 1 1 d . . . . .
C2 C 0.5068(2) 0.34703(16) 0.1840(2) 0.0177(8) Uani 1 1 d . . . . .
C3 C 0.5564(2) 0.30871(16) 0.2286(2) 0.0181(8) Uani 1 1 d . . . . .
H3 H 0.588004 0.284264 0.189061 0.022 Uiso 1 1 calc R U . . .
C4 C 0.5622(2) 0.30435(16) 0.3312(2) 0.0167(8) Uani 1 1 d . . . . .
C5 C 0.5196(2) 0.34154(16) 0.3892(2) 0.0155(8) Uani 1 1 d . . . . .
H5 H 0.524461 0.340192 0.458308 0.019 Uiso 1 1 calc R U . . .
C6 C 0.46886(19) 0.38161(16) 0.3461(2) 0.0137(7) Uani 1 1 d . . . . .
C7 C 0.37575(19) 0.48027(16) 0.3494(2) 0.0136(7) Uani 1 1 d . . . . .
C8 C 0.34123(19) 0.53196(17) 0.3960(2) 0.0157(8) Uani 1 1 d . . . . .
H8 H 0.342431 0.535832 0.465171 0.019 Uiso 1 1 calc R U . . .
C9 C 0.3056(2) 0.57705(16) 0.3408(2) 0.0164(8) Uani 1 1 d . . . . .
C10 C 0.30612(19) 0.57196(16) 0.2382(2) 0.0173(8) Uani 1 1 d . . . . .
H10 H 0.282772 0.604706 0.200803 0.021 Uiso 1 1 calc R U . . .
C11 C 0.3392(2) 0.52137(17) 0.1902(2) 0.0171(8) Uani 1 1 d . . . . .
C12 C 0.37306(19) 0.47195(16) 0.2467(2) 0.0148(7) Uani 1 1 d . . . . .
C13 C 0.3603(2) 0.38355(17) 0.1227(2) 0.0201(8) Uani 1 1 d . . . . .
H13A H 0.385607 0.387398 0.059821 0.024 Uiso 1 1 calc R U . . .
H13B H 0.314856 0.406506 0.115655 0.024 Uiso 1 1 calc R U . . .
C14 C 0.3473(2) 0.31138(17) 0.1448(3) 0.0282(10) Uani 1 1 d . . . . .
H14A H 0.315453 0.292953 0.095749 0.042 Uiso 1 1 calc R U . . .
H14B H 0.326187 0.307152 0.209858 0.042 Uiso 1 1 calc R U . . .
H14C H 0.391710 0.287376 0.143243 0.042 Uiso 1 1 calc R U . . .
C15 C 0.6180(2) 0.26123(18) 0.3734(2) 0.0228(9) Uani 1 1 d . . . . .
C16 C 0.2681(2) 0.63371(18) 0.3864(2) 0.0238(9) Uani 1 1 d . . . . .
C17 C 0.5102(2) 0.35417(18) 0.0736(2) 0.0242(9) Uani 1 1 d . . . . .
H17A H 0.557442 0.343281 0.050885 0.036 Uiso 1 1 calc R U . . .
H17B H 0.499016 0.399657 0.055388 0.036 Uiso 1 1 calc R U . . .
H17C H 0.476429 0.324171 0.043279 0.036 Uiso 1 1 calc R U . . .
C18 C 0.3425(2) 0.52486(18) 0.0794(2) 0.0233(9) Uani 1 1 d . . . . .
H18A H 0.301663 0.502533 0.051572 0.035 Uiso 1 1 calc R U . . .
H18B H 0.385277 0.503225 0.056510 0.035 Uiso 1 1 calc R U . . .
H18C H 0.342692 0.571090 0.058734 0.035 Uiso 1 1 calc R U . . .
Cl1S Cl 0.69629(6) 0.69919(5) 0.57473(7) 0.0372(3) Uani 1 1 d . . . . .
C1S C 0.750000 0.750000 0.6486(3) 0.0297(14) Uani 1 2 d S T P . .
H1SA H 0.720304 0.777870 0.691136 0.036 Uiso 0.5 1 calc R U P . .
H1SB H 0.779696 0.722130 0.691136 0.036 Uiso 0.5 1 calc R U P . .

loop_
_atom_site_aniso_label
_atom_site_aniso_U_11
_atom_site_aniso_U_22
_atom_site_aniso_U_33
_atom_site_aniso_U_23
_atom_site_aniso_U_13
_atom_site_aniso_U_12
Sb1 0.01435(13) 0.01593(12) 0.01306(10) -0.00011(9) -0.00032(9) -0.00103(10)
Cl1 0.0350(7) 0.0199(5) 0.0244(4) 0.0065(3) -0.0045(4) -0.0029(4)
Cl2 0.0261(6) 0.0188(5) 0.0251(4) 0.0035(3) -0.0057(4) 0.0010(4)
Cl3 0.0169(6) 0.0405(6) 0.0212(4) -0.0041(4) 0.0041(4) -0.0013(5)
Cl4 0.0197(6) 0.0314(5) 0.0237(4) -0.0017(4) 0.0050(4) 0.0048(4)
Cl5 0.0221(6) 0.0248(5) 0.0196(4) -0.0025(3) -0.0042(4) -0.0050(4)
Cl6 0.0257(6) 0.0264(5) 0.0186(4) -0.0023(4) -0.0043(4) -0.0074(4)
S1 0.0219(6) 0.0216(5) 0.0120(4) 0.0013(3) 0.0015(3) 0.0063(4)
F1 0.0463(19) 0.0221(13) 0.0482(13) -0.0066(10) -0.0205(12) 0.0146(12)
F2 0.0174(15) 0.0559(16) 0.0366(12) 0.0105(11) 0.0003(11) 0.0078(13)
F3 0.0281(15) 0.0343(13) 0.0214(10) 0.0068(9) -0.0055(9) 0.0066(11)
F4 0.0363(16) 0.0251(12) 0.0228(10) -0.0058(8) 0.0061(10) 0.0043(11)
F5 0.062(2) 0.0153(12) 0.0369(12) 0.0013(9) 0.0139(12) 0.0048(12)
F6 0.0244(16) 0.0552(17) 0.0513(14) -0.0212(12) -0.0069(12) 0.0209(14)
N1 0.0173(18) 0.0133(14) 0.0130(12) 0.0005(11) 0.0000(12) 0.0001(14)
C1 0.016(2) 0.0118(16) 0.0154(15) 0.0016(13) -0.0024(14) -0.0019(14)
C2 0.023(2) 0.0146(18) 0.0155(15) -0.0008(13) -0.0021(15) -0.0009(17)
C3 0.020(2) 0.0145(18) 0.0195(16) -0.0039(13) 0.0014(15) 0.0015(16)
C4 0.016(2) 0.0137(18) 0.0206(16) 0.0017(14) -0.0033(15) 0.0006(16)
C5 0.018(2) 0.0149(18) 0.0142(15) 0.0010(13) -0.0001(14) -0.0027(16)
C6 0.013(2) 0.0132(17) 0.0152(15) -0.0001(13) 0.0007(14) 0.0008(15)
C7 0.012(2) 0.0119(17) 0.0169(15) 0.0021(13) -0.0001(14) -0.0002(15)
C8 0.013(2) 0.0169(18) 0.0175(15) -0.0027(13) -0.0006(14) -0.0018(16)
C9 0.015(2) 0.0117(17) 0.0226(16) -0.0039(13) 0.0020(15) 0.0004(16)
C10 0.014(2) 0.0170(18) 0.0205(16) 0.0030(14) -0.0013(15) 0.0019(15)
C11 0.016(2) 0.0186(19) 0.0164(15) 0.0006(13) -0.0025(14) -0.0019(16)
C12 0.013(2) 0.0134(16) 0.0179(15) 0.0008(14) 0.0001(14) -0.0014(15)
C13 0.021(2) 0.020(2) 0.0194(16) -0.0009(14) -0.0061(15) -0.0009(17)
C14 0.036(3) 0.020(2) 0.0287(19) -0.0037(16) -0.0091(18) -0.0038(19)
C15 0.022(3) 0.024(2) 0.0230(17) -0.0009(15) -0.0018(16) 0.0029(18)
C16 0.028(3) 0.019(2) 0.0251(18) -0.0009(15) 0.0002(17) 0.0023(18)
C17 0.029(3) 0.027(2) 0.0162(16) -0.0036(15) 0.0040(16) 0.0072(19)
C18 0.028(3) 0.022(2) 0.0192(17) 0.0014(15) -0.0035(16) 0.0057(18)
Cl1S 0.0414(8) 0.0351(6) 0.0350(5) -0.0082(4) -0.0066(5) 0.0004(5)
C1S 0.029(4) 0.035(3) 0.024(3) 0.000 0.000 0.001(3)

loop_
_atom_type_symbol
_atom_type_description
_atom_type_scat_dispersion_real
_atom_type_scat_dispersion_imag
_atom_type_scat_source
C C 0.0033 0.0016 'International Tables Vol C Tables 4.2.6.8 and 6.1.1.4'
H H 0.0000 0.0000 'International Tables Vol C Tables 4.2.6.8 and 6.1.1.4'
Cl Cl 0.1484 0.1585 'International Tables Vol C Tables 4.2.6.8 and 6.1.1.4'
F F 0.0171 0.0103 'International Tables Vol C Tables 4.2.6.8 and 6.1.1.4'
N N 0.0061 0.0033 'International Tables Vol C Tables 4.2.6.8 and 6.1.1.4'
S S 0.1246 0.1234 'International Tables Vol C Tables 4.2.6.8 and 6.1.1.4'
Sb Sb -0.5866 1.5461 'International Tables Vol C Tables 4.2.6.8 and 6.1.1.4'

loop_
_geom_angle_atom_site_label_1
_geom_angle_atom_site_label_2
_geom_angle_atom_site_label_3
_geom_angle
_geom_angle_site_symmetry_1
_geom_angle_site_symmetry_3
_geom_angle_publ_flag
Cl4 Sb1 Cl5 89.34(3) . . ?
Cl4 Sb1 Cl2 90.12(3) . . ?
Cl5 Sb1 Cl2 90.43(3) . . ?
Cl4 Sb1 Cl6 90.07(3) . . ?
Cl5 Sb1 Cl6 179.09(4) . . ?
Cl2 Sb1 Cl6 90.25(3) . . ?
Cl4 Sb1 Cl3 179.27(3) . . ?
Cl5 Sb1 Cl3 90.52(3) . . ?
Cl2 Sb1 Cl3 89.17(3) . . ?
Cl6 Sb1 Cl3 90.08(3) . . ?
Cl4 Sb1 Cl1 90.43(3) . . ?
Cl5 Sb1 Cl1 89.54(3) . . ?
Cl2 Sb1 Cl1 179.45(4) . . ?
Cl6 Sb1 Cl1 89.78(3) . . ?
Cl3 Sb1 Cl1 90.28(3) . . ?
C6 S1 C7 102.88(15) . . ?
C1 N1 C12 122.7(3) . . ?
C1 N1 C13 118.4(3) . . ?
C12 N1 C13 117.0(3) . . ?
N1 C1 C2 121.9(3) . . ?
N1 C1 C6 120.3(3) . . ?
C2 C1 C6 117.8(3) . . ?
C3 C2 C1 119.0(3) . . ?
C3 C2 C17 117.8(3) . . ?
C1 C2 C17 122.9(3) . . ?
C2 C3 C4 122.2(3) . . ?
C2 C3 H3 118.9 . . ?
C4 C3 H3 118.9 . . ?
C5 C4 C3 119.8(3) . . ?
C5 C4 C15 121.7(3) . . ?
C3 C4 C15 118.4(3) . . ?
C4 C5 C6 119.4(3) . . ?
C4 C5 H5 120.3 . . ?
C6 C5 H5 120.3 . . ?
C5 C6 C1 121.3(3) . . ?
C5 C6 S1 115.5(2) . . ?
C1 C6 S1 123.1(3) . . ?
C8 C7 C12 121.7(3) . . ?
C8 C7 S1 115.2(2) . . ?
C12 C7 S1 123.1(3) . . ?
C9 C8 C7 119.2(3) . . ?
C9 C8 H8 120.4 . . ?
C7 C8 H8 120.4 . . ?
C8 C9 C10 119.8(3) . . ?
C8 C9 C16 121.6(3) . . ?
C10 C9 C16 118.5(3) . . ?
C11 C10 C9 122.4(3) . . ?
C11 C10 H10 118.8 . . ?
C9 C10 H10 118.8 . . ?
C10 C11 C12 118.5(3) . . ?
C10 C11 C18 117.5(3) . . ?
C12 C11 C18 123.8(3) . . ?
N1 C12 C7 120.8(3) . . ?
N1 C12 C11 121.0(3) . . ?
C7 C12 C11 118.2(3) . . ?
N1 C13 C14 111.7(3) . . ?
N1 C13 H13A 109.3 . . ?
C14 C13 H13A 109.3 . . ?
N1 C13 H13B 109.3 . . ?
C14 C13 H13B 109.3 . . ?
H13A C13 H13B 107.9 . . ?
C13 C14 H14A 109.5 . . ?
C13 C14 H14B 109.5 . . ?
H14A C14 H14B 109.5 . . ?
C13 C14 H14C 109.5 . . ?
H14A C14 H14C 109.5 . . ?
H14B C14 H14C 109.5 . . ?
F1 C15 F2 106.5(3) . . ?
F1 C15 F3 106.6(3) . . ?
F2 C15 F3 106.9(3) . . ?
F1 C15 C4 112.5(3) . . ?
F2 C15 C4 111.7(3) . . ?
F3 C15 C4 112.2(3) . . ?
F6 C16 F4 106.8(3) . . ?
F6 C16 F5 107.1(3) . . ?
F4 C16 F5 106.1(3) . . ?
F6 C16 C9 112.4(3) . . ?
F4 C16 C9 112.7(3) . . ?
F5 C16 C9 111.3(3) . . ?
C2 C17 H17A 109.5 . . ?
C2 C17 H17B 109.5 . . ?
H17A C17 H17B 109.5 . . ?
C2 C17 H17C 109.5 . . ?
H17A C17 H17C 109.5 . . ?
H17B C17 H17C 109.5 . . ?
C11 C18 H18A 109.5 . . ?
C11 C18 H18B 109.5 . . ?
H18A C18 H18B 109.5 . . ?
C11 C18 H18C 109.5 . . ?
H18A C18 H18C 109.5 . . ?
H18B C18 H18C 109.5 . . ?
Cl1S C1S Cl1S 110.4(3) 2_665 . ?
Cl1S C1S H1SA 109.6 2_665 . ?
Cl1S C1S H1SA 109.6 . . ?
Cl1S C1S H1SB 109.6 2_665 . ?
Cl1S C1S H1SB 109.6 . . ?
H1SA C1S H1SB 108.1 . . ?

loop_
_geom_bond_atom_site_label_1
_geom_bond_atom_site_label_2
_geom_bond_distance
_geom_bond_site_symmetry_2
_geom_bond_publ_flag
Sb1 Cl4 2.3568(10) . ?
Sb1 Cl5 2.3576(9) . ?
Sb1 Cl2 2.3624(9) . ?
Sb1 Cl6 2.3627(9) . ?
Sb1 Cl3 2.3702(10) . ?
Sb1 Cl1 2.3745(9) . ?
S1 C6 1.713(3) . ?
S1 C7 1.714(3) . ?
F1 C15 1.335(4) . ?
F2 C15 1.336(4) . ?
F3 C15 1.343(4) . ?
F4 C16 1.341(4) . ?
F5 C16 1.345(4) . ?
F6 C16 1.332(5) . ?
N1 C1 1.391(4) . ?
N1 C12 1.397(4) . ?
N1 C13 1.513(4) . ?
C1 C2 1.418(5) . ?
C1 C6 1.428(4) . ?
C2 C3 1.370(5) . ?
C2 C17 1.518(4) . ?
C3 C4 1.411(4) . ?
C3 H3 0.9500 . ?
C4 C5 1.364(5) . ?
C4 C15 1.496(5) . ?
C5 C6 1.397(5) . ?
C5 H5 0.9500 . ?
C7 C8 1.393(4) . ?
C7 C12 1.416(4) . ?
C8 C9 1.368(5) . ?
C8 H8 0.9500 . ?
C9 C10 1.408(4) . ?
C9 C16 1.492(5) . ?
C10 C11 1.373(5) . ?
C10 H10 0.9500 . ?
C11 C12 1.423(5) . ?
C11 C18 1.517(4) . ?
C13 C14 1.516(5) . ?
C13 H13A 0.9900 . ?
C13 H13B 0.9900 . ?
C14 H14A 0.9800 . ?
C14 H14B 0.9800 . ?
C14 H14C 0.9800 . ?
C17 H17A 0.9800 . ?
C17 H17B 0.9800 . ?
C17 H17C 0.9800 . ?
C18 H18A 0.9800 . ?
C18 H18B 0.9800 . ?
C18 H18C 0.9800 . ?
Cl1S C1S 1.772(3) . ?
C1S H1SA 0.9900 . ?
C1S H1SB 0.9900 . ?

loop_
_geom_torsion_atom_site_label_1
_geom_torsion_atom_site_label_2
_geom_torsion_atom_site_label_3
_geom_torsion_atom_site_label_4
_geom_torsion
_geom_torsion_site_symmetry_1
_geom_torsion_site_symmetry_2
_geom_torsion_site_symmetry_3
_geom_torsion_site_symmetry_4
_geom_torsion_publ_flag
C12 N1 C1 C2 -151.7(3) . . . . ?
C13 N1 C1 C2 44.2(4) . . . . ?
C12 N1 C1 C6 28.4(5) . . . . ?
C13 N1 C1 C6 -135.8(3) . . . . ?
N1 C1 C2 C3 -173.2(3) . . . . ?
C6 C1 C2 C3 6.7(5) . . . . ?
N1 C1 C2 C17 12.1(5) . . . . ?
C6 C1 C2 C17 -168.0(3) . . . . ?
C1 C2 C3 C4 -1.6(5) . . . . ?
C17 C2 C3 C4 173.4(3) . . . . ?
C2 C3 C4 C5 -3.2(6) . . . . ?
C2 C3 C4 C15 180.0(3) . . . . ?
C3 C4 C5 C6 2.5(5) . . . . ?
C15 C4 C5 C6 179.2(3) . . . . ?
C4 C5 C6 C1 2.8(5) . . . . ?
C4 C5 C6 S1 -178.8(3) . . . . ?
N1 C1 C6 C5 172.4(3) . . . . ?
C2 C1 C6 C5 -7.5(5) . . . . ?
N1 C1 C6 S1 -5.8(5) . . . . ?
C2 C1 C6 S1 174.3(3) . . . . ?
C7 S1 C6 C5 169.2(3) . . . . ?
C7 S1 C6 C1 -12.4(3) . . . . ?
C6 S1 C7 C8 -168.4(3) . . . . ?
C6 S1 C7 C12 13.0(3) . . . . ?
C12 C7 C8 C9 -2.1(5) . . . . ?
S1 C7 C8 C9 179.3(3) . . . . ?
C7 C8 C9 C10 -2.1(5) . . . . ?
C7 C8 C9 C16 -179.5(3) . . . . ?
C8 C9 C10 C11 2.6(6) . . . . ?
C16 C9 C10 C11 -179.8(3) . . . . ?
C9 C10 C11 C12 1.0(5) . . . . ?
C9 C10 C11 C18 -173.9(3) . . . . ?
C1 N1 C12 C7 -27.9(5) . . . . ?
C13 N1 C12 C7 136.5(3) . . . . ?
C1 N1 C12 C11 152.6(3) . . . . ?
C13 N1 C12 C11 -43.1(4) . . . . ?
C8 C7 C12 N1 -174.0(3) . . . . ?
S1 C7 C12 N1 4.6(5) . . . . ?
C8 C7 C12 C11 5.6(5) . . . . ?
S1 C7 C12 C11 -175.9(3) . . . . ?
C10 C11 C12 N1 174.6(3) . . . . ?
C18 C11 C12 N1 -10.8(6) . . . . ?
C10 C11 C12 C7 -5.0(5) . . . . ?
C18 C11 C12 C7 169.6(3) . . . . ?
C1 N1 C13 C14 41.5(4) . . . . ?
C12 N1 C13 C14 -123.6(3) . . . . ?
C5 C4 C15 F1 122.6(4) . . . . ?
C3 C4 C15 F1 -60.7(4) . . . . ?
C5 C4 C15 F2 -117.7(4) . . . . ?
C3 C4 C15 F2 59.1(4) . . . . ?
C5 C4 C15 F3 2.4(5) . . . . ?
C3 C4 C15 F3 179.1(3) . . . . ?
C8 C9 C16 F6 -121.2(4) . . . . ?
C10 C9 C16 F6 61.3(4) . . . . ?
C8 C9 C16 F4 -0.4(5) . . . . ?
C10 C9 C16 F4 -177.9(3) . . . . ?
C8 C9 C16 F5 118.7(4) . . . . ?
C10 C9 C16 F5 -58.8(5) . . . . ?
